data_7222240
loop_
_publ_author_name
'Qin, Long-Fang'
'Pang, Chun-Yan'
'Han, Wang-Kang'
'Zhang, Feng-Li'
'Tian, Lei'
'Gu, Zhi-Guo'
'Ren, Xuehong'
'Li, Zaijun'

_publ_section_title
;
 Optical recognition of alkyl nitrile by a homochiral iron(ii) spin
 crossover host
;
_journal_issue 41
_journal_name_full CrystEngComm
_journal_page_first 7956
_journal_paper_doi 10.1039/C5CE01617G
_journal_volume 17
_journal_year 2015
_chemical_absolute_configuration rmad
_chemical_formula_moiety '3(C39 H45 Fe N9 2+), C6 H8 N2, 6(Cl O4 -)'
_chemical_formula_sum 'C123 H143 Cl6 Fe3 N29 O24'
_chemical_formula_weight 2791.91
_chemical_name_systematic
;
 ?
;
_space_group_IT_number 19
_symmetry_cell_setting orthorhombic
_symmetry_space_group_name_Hall 'P 2ac 2ab'
_symmetry_space_group_name_H-M 'P 21 21 21'
_atom_sites_solution_hydrogens geom
_atom_sites_solution_primary direct
_atom_sites_solution_secondary difmap
_audit_creation_method SHELXL-97
_audit_update_record
;
2015-03-12 deposited with the CCDC.
2015-09-21 downloaded from the CCDC.
;
_cell_angle_alpha 90.00
_cell_angle_beta 90.00
_cell_angle_gamma 90.00
_cell_formula_units_Z 4
_cell_length_a 15.7576(2)
_cell_length_b 21.7812(2)
_cell_length_c 40.7465(6)
_cell_measurement_reflns_used 153456
_cell_measurement_temperature 133(2)
_cell_measurement_theta_max 24.63
_cell_measurement_theta_min 1.06
_cell_volume 13985.0(3)
_computing_cell_refinement 'X-AREA (Stoe & Cie, 2002)'
_computing_data_collection 'X-AREA (Stoe & Cie, 2002)'
_computing_data_reduction 'X-AREA (Stoe & Cie, 2002)'
_computing_molecular_graphics 'DIAMOND (Brandenburg, 2001)'
_computing_publication_material 'SHELXL-97 (Sheldrick, 1997)'
_computing_structure_refinement 'SHELXL-97 (Sheldrick, 1997)'
_computing_structure_solution 'SHELXS-97 (Sheldrick, 1990)'
_diffrn_ambient_temperature 133(2)
_diffrn_measured_fraction_theta_full 0.995
_diffrn_measured_fraction_theta_max 0.995
_diffrn_measurement_device_type 'Stoe IPDS II'
_diffrn_measurement_method \w
_diffrn_radiation_monochromator graphite
_diffrn_radiation_source 'fine-focus sealed tube'
_diffrn_radiation_type MoK\a
_diffrn_radiation_wavelength 0.71073
_diffrn_reflns_av_R_equivalents 0.0468
_diffrn_reflns_av_sigmaI/netI 0.0258
_diffrn_reflns_limit_h_max 18
_diffrn_reflns_limit_h_min -18
_diffrn_reflns_limit_k_max 25
_diffrn_reflns_limit_k_min -25
_diffrn_reflns_limit_l_max 47
_diffrn_reflns_limit_l_min -47
_diffrn_reflns_number 153456
_diffrn_reflns_theta_full 24.63
_diffrn_reflns_theta_max 24.63
_diffrn_reflns_theta_min 1.06
_exptl_absorpt_coefficient_mu 0.497
_exptl_absorpt_correction_type none
_exptl_crystal_colour 'dark red'
_exptl_crystal_density_diffrn 1.326
_exptl_crystal_density_method 'not measured'
_exptl_crystal_description block
_exptl_crystal_F_000 5824
_exptl_crystal_size_max 0.50
_exptl_crystal_size_mid 0.48
_exptl_crystal_size_min 0.45
_platon_squeeze_details
;
;
_refine_diff_density_max 0.579
_refine_diff_density_min -0.723
_refine_diff_density_rms 0.055
_refine_ls_abs_structure_details 'Flack H D (1983), Acta Cryst. A39, 876-881'
_refine_ls_abs_structure_Flack 0.018(10)
_refine_ls_extinction_method none
_refine_ls_goodness_of_fit_ref 1.033
_refine_ls_hydrogen_treatment constr
_refine_ls_matrix_type full
_refine_ls_number_parameters 1639
_refine_ls_number_reflns 23493
_refine_ls_number_restraints 174
_refine_ls_restrained_S_all 1.062
_refine_ls_R_factor_all 0.0481
_refine_ls_R_factor_gt 0.0442
_refine_ls_shift/su_max 0.002
_refine_ls_shift/su_mean 0.000
_refine_ls_structure_factor_coef Fsqd
_refine_ls_weighting_details 'calc w=1/[\s^2^(Fo^2^)+(0.0817P)^2^+5.3515P] where P=(Fo^2^+2Fc^2^)/3'
_refine_ls_weighting_scheme calc
_refine_ls_wR_factor_gt 0.1198
_refine_ls_wR_factor_ref 0.1221
_reflns_number_gt 21721
_reflns_number_total 23493
_reflns_threshold_expression >2sigma(I)
_cod_data_source_file c5ce01617g2.cif
_cod_data_source_block 2
_cod_depositor_comments
;
The following automatic conversions were performed:

'_symmetry_cell_setting' value 'Orthorhombic' changed to
'orthorhombic' according to
/usr/data/users/saulius/crontab/automatic-downloads/rss-feeds/RSC/lib/dictionaries/cif_core.dic
dictionary named 'cif_core.dic' version 2.4.2 from 2011-04-26.

Automatic conversion script
Id: cif_fix_values 3271 2015-04-21 07:52:19Z andrius 

 Adding full bibliography for 7222239--7222241.cif.
;
_cod_database_code 7222240
_audit_block_doi 10.5517/cc14c690

loop_
_symmetry_equiv_pos_as_xyz
'x, y, z'
'-x+1/2, -y, z+1/2'
'x+1/2, -y+1/2, -z'
'-x, y+1/2, -z+1/2'

loop_
_atom_site_label
_atom_site_type_symbol
_atom_site_fract_x
_atom_site_fract_y
_atom_site_fract_z
_atom_site_U_iso_or_equiv
_atom_site_adp_type
_atom_site_occupancy
_atom_site_symmetry_multiplicity
_atom_site_calc_flag
_atom_site_refinement_flags
_atom_site_disorder_assembly
_atom_site_disorder_group
Fe1 Fe 0.45479(3) 0.48494(2) 0.677651(11) 0.03115(11) Uani 1 1 d . . .
N1 N 0.52157(19) 0.46243(13) 0.71625(7) 0.0348(6) Uani 1 1 d . . .
N2 N 0.5423(2) 0.39767(13) 0.75701(7) 0.0379(6) Uani 1 1 d . . .
N3 N 0.38386(19) 0.41538(13) 0.69398(7) 0.0349(6) Uani 1 1 d . . .
N11 N 0.52069(19) 0.42892(12) 0.65077(7) 0.0360(6) Uani 1 1 d . . .
N12 N 0.5421(2) 0.38515(14) 0.60264(8) 0.0465(8) Uani 1 1 d . . .
N13 N 0.39435(18) 0.49685(12) 0.63464(7) 0.0331(6) Uani 1 1 d . . .
N21 N 0.52950(18) 0.55420(13) 0.66759(7) 0.0327(6) Uani 1 1 d . . .
N22 N 0.55619(18) 0.65350(12) 0.67363(7) 0.0343(6) Uani 1 1 d . . .
N23 N 0.39476(18) 0.55034(13) 0.70338(7) 0.0320(6) Uani 1 1 d . . .
C1 C 0.4919(2) 0.41310(15) 0.73123(9) 0.0358(8) Uani 1 1 d . . .
C2 C 0.5939(2) 0.47935(17) 0.73261(9) 0.0375(8) Uani 1 1 d . . .
H2 H 0.6284 0.5125 0.7273 0.080 Uiso 1 1 calc R . .
C3 C 0.6069(2) 0.43942(17) 0.75802(10) 0.0410(8) Uani 1 1 d . . .
H3 H 0.6512 0.4405 0.7731 0.080 Uiso 1 1 calc R . .
C4 C 0.5302(3) 0.34522(18) 0.77936(10) 0.0483(10) Uani 1 1 d . . .
H4A H 0.5749 0.3447 0.7953 0.080 Uiso 1 1 calc R . .
H4B H 0.5312 0.3077 0.7670 0.080 Uiso 1 1 calc R . .
H4C H 0.4765 0.3491 0.7903 0.080 Uiso 1 1 calc R . .
C5 C 0.4144(2) 0.38704(16) 0.71904(9) 0.0377(8) Uani 1 1 d . . .
H5 H 0.3886 0.3528 0.7284 0.080 Uiso 1 1 calc R . .
C6 C 0.3058(2) 0.39232(17) 0.67800(9) 0.0418(8) Uani 1 1 d . . .
H6 H 0.2766 0.4280 0.6687 0.080 Uiso 1 1 calc R . .
C7 C 0.2436(3) 0.3613(2) 0.70169(11) 0.0523(10) Uani 1 1 d . . .
H7A H 0.2313 0.3886 0.7196 0.080 Uiso 1 1 calc R . .
H7B H 0.2684 0.3242 0.7101 0.080 Uiso 1 1 calc R . .
H7C H 0.1920 0.3516 0.6903 0.080 Uiso 1 1 calc R . .
C8 C 0.3241(3) 0.34868(18) 0.64979(9) 0.0455(9) Uani 1 1 d . . .
C9 C 0.3886(3) 0.30570(18) 0.65133(11) 0.0499(10) Uani 1 1 d . . .
H9 H 0.4256 0.3054 0.6691 0.080 Uiso 1 1 calc R . .
C10 C 0.3979(4) 0.2627(2) 0.62609(12) 0.0662(13) Uani 1 1 d . . .
H10 H 0.4409 0.2335 0.6271 0.080 Uiso 1 1 calc R . .
C11 C 0.3442(5) 0.2636(3) 0.60012(15) 0.100(2) Uani 1 1 d . . .
H11 H 0.3512 0.2355 0.5832 0.080 Uiso 1 1 calc R . .
C12 C 0.2800(6) 0.3055(4) 0.59872(16) 0.105(2) Uani 1 1 d . . .
H12 H 0.2432 0.3054 0.5809 0.080 Uiso 1 1 calc R . .
C13 C 0.2692(4) 0.3480(2) 0.62345(12) 0.0686(13) Uani 1 1 d . . .
H13 H 0.2250 0.3762 0.6224 0.080 Uiso 1 1 calc R . .
C21 C 0.4963(2) 0.42714(15) 0.61972(9) 0.0387(8) Uani 1 1 d . . .
C22 C 0.5841(2) 0.38584(17) 0.65391(10) 0.0431(9) Uani 1 1 d . . .
H22 H 0.6129 0.3766 0.6732 0.080 Uiso 1 1 calc R . .
C23 C 0.5979(3) 0.35889(18) 0.62435(11) 0.0492(10) Uani 1 1 d . . .
H23 H 0.6375 0.3285 0.6197 0.080 Uiso 1 1 calc R . .
C24 C 0.5305(3) 0.3679(2) 0.56801(11) 0.0593(12) Uani 1 1 d . . .
H24A H 0.5721 0.3378 0.5620 0.080 Uiso 1 1 calc R . .
H24B H 0.5371 0.4036 0.5544 0.080 Uiso 1 1 calc R . .
H24C H 0.4747 0.3512 0.5650 0.080 Uiso 1 1 calc R . .
C25 C 0.4260(2) 0.46553(15) 0.61030(8) 0.0353(8) Uani 1 1 d . . .
H25 H 0.4052 0.4677 0.5890 0.080 Uiso 1 1 calc R . .
C26 C 0.3207(2) 0.53839(16) 0.62792(8) 0.0344(7) Uani 1 1 d . . .
H26 H 0.2804 0.5333 0.6460 0.080 Uiso 1 1 calc R . .
C27 C 0.2733(3) 0.52448(19) 0.59632(10) 0.0446(9) Uani 1 1 d . . .
H27A H 0.2552 0.4824 0.5964 0.080 Uiso 1 1 calc R . .
H27B H 0.3101 0.5315 0.5779 0.080 Uiso 1 1 calc R . .
H27C H 0.2246 0.5508 0.5947 0.080 Uiso 1 1 calc R . .
C28 C 0.3487(2) 0.60514(16) 0.62786(8) 0.0341(7) Uani 1 1 d . . .
C29 C 0.2987(2) 0.64891(17) 0.64364(9) 0.0391(8) Uani 1 1 d . . .
H29 H 0.2508 0.6367 0.6553 0.080 Uiso 1 1 calc R . .
C30 C 0.3204(3) 0.71077(18) 0.64202(10) 0.0459(9) Uani 1 1 d . . .
H30 H 0.2867 0.7397 0.6526 0.080 Uiso 1 1 calc R . .
C31 C 0.3910(3) 0.72950(18) 0.62492(10) 0.0455(9) Uani 1 1 d . . .
H31 H 0.4061 0.7708 0.6244 0.080 Uiso 1 1 calc R . .
C32 C 0.4395(2) 0.68635(17) 0.60846(10) 0.0439(9) Uani 1 1 d . . .
H32 H 0.4862 0.6989 0.5962 0.080 Uiso 1 1 calc R . .
C33 C 0.4190(2) 0.62446(16) 0.61014(9) 0.0363(8) Uani 1 1 d . . .
H33 H 0.4525 0.5958 0.5993 0.080 Uiso 1 1 calc R . .
C41 C 0.5047(2) 0.60611(15) 0.68212(8) 0.0334(7) Uani 1 1 d . . .
C42 C 0.5991(2) 0.56859(17) 0.64931(9) 0.0368(8) Uani 1 1 d . . .
H42 H 0.6300 0.5413 0.6365 0.080 Uiso 1 1 calc R . .
C43 C 0.6161(2) 0.63023(17) 0.65299(9) 0.0374(8) Uani 1 1 d . . .
H43 H 0.6602 0.6519 0.6432 0.080 Uiso 1 1 calc R . .
C44 C 0.5506(3) 0.71693(16) 0.68476(9) 0.0430(9) Uani 1 1 d . . .
H44A H 0.5952 0.7406 0.6749 0.080 Uiso 1 1 calc R . .
H44B H 0.5563 0.7183 0.7082 0.080 Uiso 1 1 calc R . .
H44C H 0.4966 0.7337 0.6785 0.080 Uiso 1 1 calc R . .
C45 C 0.4304(2) 0.60348(16) 0.70257(8) 0.0322(7) Uani 1 1 d . . .
H45 H 0.4099 0.6372 0.7142 0.080 Uiso 1 1 calc R . .
C46 C 0.3212(2) 0.53985(16) 0.72527(8) 0.0343(7) Uani 1 1 d . . .
H46 H 0.2837 0.5102 0.7144 0.080 Uiso 1 1 calc R . .
C47 C 0.2691(2) 0.59744(18) 0.73233(9) 0.0414(8) Uani 1 1 d . . .
H47A H 0.2509 0.6154 0.7120 0.080 Uiso 1 1 calc R . .
H47B H 0.3033 0.6264 0.7442 0.080 Uiso 1 1 calc R . .
H47C H 0.2204 0.5867 0.7452 0.080 Uiso 1 1 calc R . .
C48 C 0.3491(2) 0.51180(17) 0.75780(9) 0.0398(8) Uani 1 1 d . . .
C49 C 0.4191(3) 0.53446(18) 0.77480(9) 0.0434(9) Uani 1 1 d . . .
H49 H 0.4520 0.5654 0.7656 0.080 Uiso 1 1 calc R . .
C50 C 0.4397(3) 0.5111(2) 0.80520(10) 0.0596(12) Uani 1 1 d . . .
H50 H 0.4860 0.5273 0.8164 0.080 Uiso 1 1 calc R . .
C51 C 0.3945(4) 0.4652(3) 0.81921(12) 0.0670(13) Uani 1 1 d . . .
H51 H 0.4096 0.4501 0.8397 0.080 Uiso 1 1 calc R . .
C52 C 0.3269(4) 0.4416(2) 0.80304(12) 0.0706(15) Uani 1 1 d . . .
H52 H 0.2961 0.4098 0.8125 0.080 Uiso 1 1 calc R . .
C53 C 0.3026(3) 0.4646(2) 0.77221(11) 0.0578(11) Uani 1 1 d . . .
H53 H 0.2556 0.4484 0.7615 0.080 Uiso 1 1 calc R . .
Fe2 Fe 0.99213(3) 0.16785(2) 0.672768(12) 0.03420(12) Uani 1 1 d . . .
N31 N 0.9974(2) 0.15011(15) 0.62584(8) 0.0454(8) Uani 1 1 d . . .
N32 N 0.9292(3) 0.1275(2) 0.57994(9) 0.0699(12) Uani 1 1 d . . .
N33 N 0.8669(2) 0.16375(13) 0.66257(7) 0.0378(7) Uani 1 1 d . . .
N41 N 1.11558(19) 0.16541(13) 0.67636(7) 0.0366(6) Uani 1 1 d . . .
N42 N 1.23041(19) 0.11310(14) 0.68982(7) 0.0392(7) Uani 1 1 d . . .
N43 N 1.0068(2) 0.08005(13) 0.68506(7) 0.0402(7) Uani 1 1 d . . .
N51 N 0.99574(18) 0.25680(13) 0.66605(7) 0.0361(6) Uani 1 1 d . . .
N52 N 0.9978(2) 0.34872(13) 0.68924(8) 0.0403(7) Uani 1 1 d . . .
N53 N 0.97923(18) 0.19479(13) 0.71955(7) 0.0346(6) Uani 1 1 d . . .
C61 C 0.9219(3) 0.1432(2) 0.61200(10) 0.0486(10) Uani 1 1 d . . .
C62 C 1.0556(3) 0.1386(2) 0.60154(11) 0.0614(12) Uani 1 1 d . . .
H62 H 1.1143 0.1403 0.6038 0.080 Uiso 1 1 calc R . .
C63 C 1.0124(3) 0.1243(3) 0.57368(12) 0.0796(17) Uani 1 1 d . . .
H63 H 1.0367 0.1141 0.5536 0.080 Uiso 1 1 calc R . .
C64 C 0.8590(4) 0.1180(3) 0.55698(14) 0.097(2) Uani 1 1 d . . .
H64A H 0.8060 0.1232 0.5683 0.080 Uiso 1 1 calc R . .
H64B H 0.8621 0.0773 0.5481 0.080 Uiso 1 1 calc R . .
H64C H 0.8628 0.1474 0.5395 0.080 Uiso 1 1 calc R . .
C65 C 0.8491(3) 0.15267(17) 0.63260(10) 0.0440(9) Uani 1 1 d . . .
H65 H 0.7938 0.1509 0.6248 0.080 Uiso 1 1 calc R . .
C66 C 0.7950(2) 0.17764(17) 0.68585(10) 0.0416(8) Uani 1 1 d . . .
H66 H 0.8091 0.1581 0.7068 0.080 Uiso 1 1 calc R . .
C67 C 0.7085(3) 0.1529(2) 0.67545(13) 0.0594(11) Uani 1 1 d . . .
H67A H 0.7125 0.1095 0.6716 0.080 Uiso 1 1 calc R . .
H67B H 0.6906 0.1731 0.6557 0.080 Uiso 1 1 calc R . .
H67C H 0.6678 0.1606 0.6925 0.080 Uiso 1 1 calc R . .
C68 C 0.7897(2) 0.24642(18) 0.69217(10) 0.0399(8) Uani 1 1 d . . .
C69 C 0.8006(2) 0.28806(18) 0.66713(10) 0.0447(9) Uani 1 1 d . . .
H69 H 0.8126 0.2747 0.6460 0.080 Uiso 1 1 calc R . .
C70 C 0.7933(3) 0.3513(2) 0.67405(13) 0.0577(11) Uani 1 1 d . . .
H70 H 0.8019 0.3800 0.6575 0.080 Uiso 1 1 calc R . .
C71 C 0.7740(3) 0.3702(2) 0.70463(15) 0.0680(14) Uani 1 1 d . . .
H71 H 0.7698 0.4120 0.7090 0.080 Uiso 1 1 calc R . .
C72 C 0.7603(3) 0.3283(2) 0.72956(12) 0.0566(11) Uani 1 1 d . . .
H72 H 0.7455 0.3417 0.7505 0.080 Uiso 1 1 calc R . .
C73 C 0.7686(3) 0.2669(2) 0.72317(10) 0.0482(10) Uani 1 1 d . . .
H73 H 0.7599 0.2386 0.7399 0.080 Uiso 1 1 calc R . .
C81 C 1.1449(2) 0.11141(15) 0.68640(8) 0.0344(7) Uani 1 1 d . . .
C82 C 1.1850(2) 0.20270(17) 0.67293(9) 0.0410(8) Uani 1 1 d . . .
H82 H 1.1837 0.2434 0.6660 0.080 Uiso 1 1 calc R . .
C83 C 1.2560(2) 0.17098(17) 0.68115(10) 0.0422(8) Uani 1 1 d . . .
H83 H 1.3114 0.1857 0.6809 0.080 Uiso 1 1 calc R . .
C84 C 1.2844(3) 0.06312(19) 0.70177(11) 0.0482(9) Uani 1 1 d . . .
H84A H 1.2501 0.0276 0.7062 0.080 Uiso 1 1 calc R . .
H84B H 1.3124 0.0757 0.7216 0.080 Uiso 1 1 calc R . .
H84C H 1.3260 0.0532 0.6854 0.080 Uiso 1 1 calc R . .
C85 C 1.0835(2) 0.06327(17) 0.69107(9) 0.0397(8) Uani 1 1 d . . .
H85 H 1.0979 0.0238 0.6978 0.080 Uiso 1 1 calc R . .
C86 C 0.9377(3) 0.03428(17) 0.68775(11) 0.0488(10) Uani 1 1 d . . .
H86 H 0.8884 0.0558 0.6969 0.080 Uiso 1 1 calc R . .
C87 C 0.9561(3) -0.0194(2) 0.71044(14) 0.0664(13) Uani 1 1 d . . .
H87A H 0.9736 -0.0042 0.7315 0.080 Uiso 1 1 calc R . .
H87B H 1.0006 -0.0441 0.7012 0.080 Uiso 1 1 calc R . .
H87C H 0.9059 -0.0439 0.7129 0.080 Uiso 1 1 calc R . .
C88 C 0.9121(3) 0.01199(19) 0.65364(12) 0.0552(11) Uani 1 1 d . . .
C89 C 0.9705(3) -0.0023(2) 0.62954(15) 0.0782(17) Uani 1 1 d . . .
H89 H 1.0283 0.0017 0.6337 0.080 Uiso 1 1 calc R . .
C90 C 0.9422(4) -0.0230(3) 0.59871(18) 0.103(2) Uani 1 1 d . . .
H90 H 0.9811 -0.0305 0.5820 0.080 Uiso 1 1 calc R . .
C91 C 0.8570(4) -0.0321(3) 0.5932(2) 0.113(3) Uani 1 1 d . . .
H91 H 0.8382 -0.0467 0.5730 0.080 Uiso 1 1 calc R . .
C92 C 0.8017(4) -0.0198(3) 0.6170(2) 0.097(2) Uani 1 1 d . . .
H92 H 0.7443 -0.0271 0.6134 0.080 Uiso 1 1 calc R . .
C93 C 0.8269(3) 0.0032(2) 0.64677(15) 0.0686(14) Uani 1 1 d . . .
H93 H 0.7863 0.0129 0.6625 0.080 Uiso 1 1 calc R . .
C101 C 0.9909(2) 0.28718(16) 0.69430(8) 0.0357(7) Uani 1 1 d . . .
C102 C 1.0059(3) 0.29985(17) 0.64225(9) 0.0421(8) Uani 1 1 d . . .
H102 H 1.0109 0.2918 0.6199 0.080 Uiso 1 1 calc R . .
C103 C 1.0075(3) 0.35670(18) 0.65623(10) 0.0448(9) Uani 1 1 d . . .
H103 H 1.0140 0.3939 0.6453 0.080 Uiso 1 1 calc R . .
C104 C 0.9962(3) 0.39586(18) 0.71501(10) 0.0516(10) Uani 1 1 d . . .
H10A H 1.0025 0.4357 0.7052 0.080 Uiso 1 1 calc R . .
H10B H 1.0418 0.3888 0.7301 0.080 Uiso 1 1 calc R . .
H10C H 0.9430 0.3939 0.7265 0.080 Uiso 1 1 calc R . .
C105 C 0.9805(2) 0.25360(16) 0.72366(9) 0.0380(8) Uani 1 1 d . . .
H105 H 0.9751 0.2721 0.7441 0.080 Uiso 1 1 calc R . .
C106 C 0.9790(2) 0.15518(16) 0.74915(9) 0.0388(8) Uani 1 1 d . . .
H106 H 0.9524 0.1162 0.7430 0.080 Uiso 1 1 calc R . .
C107 C 0.9284(3) 0.18153(19) 0.77785(9) 0.0458(9) Uani 1 1 d . . .
H10D H 0.8715 0.1903 0.7708 0.080 Uiso 1 1 calc R . .
H10E H 0.9549 0.2186 0.7854 0.080 Uiso 1 1 calc R . .
H10F H 0.9269 0.1522 0.7954 0.080 Uiso 1 1 calc R . .
C108 C 1.0699(3) 0.14098(18) 0.75977(9) 0.0405(8) Uani 1 1 d . . .
C109 C 1.1363(3) 0.18235(19) 0.75680(10) 0.0478(9) Uani 1 1 d . . .
H109 H 1.1262 0.2204 0.7472 0.080 Uiso 1 1 calc R . .
C110 C 1.2171(3) 0.1683(2) 0.76771(11) 0.0563(11) Uani 1 1 d . . .
H110 H 1.2613 0.1961 0.7647 0.080 Uiso 1 1 calc R . .
C111 C 1.2318(3) 0.1130(2) 0.78302(11) 0.0639(13) Uani 1 1 d . . .
H111 H 1.2857 0.1037 0.7909 0.080 Uiso 1 1 calc R . .
C112 C 1.1675(4) 0.0716(2) 0.78661(11) 0.0679(14) Uani 1 1 d . . .
H112 H 1.1779 0.0343 0.7969 0.080 Uiso 1 1 calc R . .
C113 C 1.0866(3) 0.0848(2) 0.77512(10) 0.0542(10) Uani 1 1 d . . .
H113 H 1.0434 0.0561 0.7776 0.080 Uiso 1 1 calc R . .
Fe3 Fe 0.83444(3) 0.60473(2) 0.493879(11) 0.03206(11) Uani 1 1 d . . .
N61 N 0.9107(2) 0.58306(14) 0.45797(7) 0.0392(7) Uani 1 1 d . . .
N62 N 0.9303(2) 0.57475(18) 0.40447(8) 0.0529(9) Uani 1 1 d . . .
N63 N 0.7568(2) 0.62092(15) 0.45623(8) 0.0409(7) Uani 1 1 d . . .
N71 N 0.87351(18) 0.68995(14) 0.49289(7) 0.0355(6) Uani 1 1 d . . .
N72 N 0.8574(2) 0.78479(14) 0.51147(8) 0.0423(7) Uani 1 1 d . . .
N73 N 0.75712(19) 0.63918(13) 0.52784(7) 0.0339(6) Uani 1 1 d . . .
N81 N 0.91603(19) 0.58167(14) 0.52776(7) 0.0367(7) Uani 1 1 d . . .
N82 N 0.9664(2) 0.50972(17) 0.56111(8) 0.0496(8) Uani 1 1 d . . .
N83 N 0.8012(2) 0.51652(14) 0.49996(7) 0.0394(7) Uani 1 1 d . . .
C131 C 0.8748(3) 0.58889(18) 0.42883(8) 0.0432(9) Uani 1 1 d . . .
C132 C 0.9920(3) 0.56417(18) 0.45231(10) 0.0492(9) Uani 1 1 d . . .
H132 H 1.0325 0.5559 0.4683 0.080 Uiso 1 1 calc R . .
C133 C 1.0040(3) 0.5594(2) 0.41939(11) 0.0584(11) Uani 1 1 d . . .
H133 H 1.0539 0.5477 0.4090 0.080 Uiso 1 1 calc R . .
C134 C 0.9135(4) 0.5780(3) 0.36894(10) 0.0740(16) Uani 1 1 d . . .
H13A H 0.8558 0.5906 0.3654 0.080 Uiso 1 1 calc R . .
H13B H 0.9224 0.5383 0.3593 0.080 Uiso 1 1 calc R . .
H13C H 0.9513 0.6072 0.3590 0.080 Uiso 1 1 calc R . .
C135 C 0.7890(3) 0.6103(2) 0.42761(9) 0.0485(10) Uani 1 1 d . . .
H135 H 0.7593 0.6159 0.4081 0.080 Uiso 1 1 calc R . .
C136 C 0.6712(3) 0.6482(2) 0.45883(10) 0.0485(10) Uani 1 1 d . . .
H136 H 0.6461 0.6336 0.4794 0.080 Uiso 1 1 calc R . .
C137 C 0.6109(3) 0.6303(3) 0.43120(12) 0.0669(14) Uani 1 1 d . . .
H13D H 0.6072 0.5864 0.4299 0.080 Uiso 1 1 calc R . .
H13E H 0.6319 0.6462 0.4108 0.080 Uiso 1 1 calc R . .
H13F H 0.5557 0.6471 0.4355 0.080 Uiso 1 1 calc R . .
C138 C 0.6789(2) 0.7177(2) 0.46131(10) 0.0453(9) Uani 1 1 d . . .
C139 C 0.7313(3) 0.7517(2) 0.44065(10) 0.0488(10) Uani 1 1 d . . .
H139 H 0.7641 0.7315 0.4250 0.080 Uiso 1 1 calc R . .
C140 C 0.7354(3) 0.8142(2) 0.44296(11) 0.0553(11) Uani 1 1 d . . .
H140 H 0.7706 0.8358 0.4287 0.080 Uiso 1 1 calc R . .
C141 C 0.6887(3) 0.8455(2) 0.46588(13) 0.0634(13) Uani 1 1 d . . .
H141 H 0.6918 0.8880 0.4673 0.080 Uiso 1 1 calc R . .
C142 C 0.6363(3) 0.8123(3) 0.48690(13) 0.0699(15) Uani 1 1 d . . .
H142 H 0.6043 0.8324 0.5028 0.080 Uiso 1 1 calc R . .
C143 C 0.6325(3) 0.7500(2) 0.48402(12) 0.0647(14) Uani 1 1 d . . .
H143 H 0.5967 0.7284 0.4981 0.080 Uiso 1 1 calc R . .
C151 C 0.8319(2) 0.72574(16) 0.51426(8) 0.0365(8) Uani 1 1 d . . .
C152 C 0.9268(2) 0.72748(17) 0.47601(9) 0.0388(8) Uani 1 1 d . . .
H152 H 0.9632 0.7154 0.4593 0.080 Uiso 1 1 calc R . .
C153 C 0.9179(3) 0.78621(18) 0.48774(10) 0.0446(9) Uani 1 1 d . . .
H153 H 0.9478 0.8206 0.4807 0.080 Uiso 1 1 calc R . .
C154 C 0.8308(3) 0.83592(19) 0.53211(13) 0.0589(11) Uani 1 1 d . . .
H15A H 0.8577 0.8729 0.5247 0.080 Uiso 1 1 calc R . .
H15B H 0.8468 0.8280 0.5544 0.080 Uiso 1 1 calc R . .
H15C H 0.7703 0.8406 0.5308 0.080 Uiso 1 1 calc R . .
C155 C 0.7680(2) 0.69729(17) 0.53421(9) 0.0372(8) Uani 1 1 d . . .
H155 H 0.7372 0.7183 0.5501 0.080 Uiso 1 1 calc R . .
C156 C 0.6943(2) 0.60407(17) 0.54696(8) 0.0371(7) Uani 1 1 d . . .
H156 H 0.6698 0.5731 0.5323 0.080 Uiso 1 1 calc R . .
C157 C 0.6211(2) 0.64160(19) 0.56095(9) 0.0424(8) Uani 1 1 d . . .
H15D H 0.5930 0.6631 0.5435 0.080 Uiso 1 1 calc R . .
H15E H 0.6428 0.6707 0.5766 0.080 Uiso 1 1 calc R . .
H15F H 0.5815 0.6147 0.5716 0.080 Uiso 1 1 calc R . .
C158 C 0.7388(2) 0.56971(17) 0.57513(8) 0.0354(8) Uani 1 1 d . . .
C159 C 0.7182(3) 0.50872(18) 0.58146(9) 0.0427(8) Uani 1 1 d . . .
H159 H 0.6780 0.4888 0.5686 0.080 Uiso 1 1 calc R . .
C160 C 0.7575(3) 0.47750(19) 0.60705(10) 0.0482(9) Uani 1 1 d . . .
H160 H 0.7449 0.4364 0.6107 0.080 Uiso 1 1 calc R . .
C161 C 0.8152(3) 0.5070(2) 0.62703(10) 0.0503(10) Uani 1 1 d . . .
H161 H 0.8401 0.4861 0.6444 0.080 Uiso 1 1 calc R . .
C162 C 0.8359(3) 0.56747(19) 0.62128(9) 0.0465(9) Uani 1 1 d . . .
H162 H 0.8759 0.5871 0.6344 0.080 Uiso 1 1 calc R . .
C163 C 0.7961(2) 0.59942(18) 0.59537(9) 0.0409(8) Uani 1 1 d . . .
H163 H 0.8085 0.6407 0.5919 0.080 Uiso 1 1 calc R . .
C171 C 0.9103(2) 0.52251(17) 0.53694(9) 0.0385(8) Uani 1 1 d . . .
C172 C 0.9775(2) 0.6072(2) 0.54737(9) 0.0458(9) Uani 1 1 d . . .
H172 H 0.9949 0.6480 0.5469 0.080 Uiso 1 1 calc R . .
C173 C 1.0090(3) 0.5628(2) 0.56769(10) 0.0530(10) Uani 1 1 d . . .
H173 H 1.0517 0.5679 0.5832 0.080 Uiso 1 1 calc R . .
C174 C 0.9790(3) 0.4510(2) 0.57687(12) 0.0643(13) Uani 1 1 d . . .
H17A H 1.0232 0.4545 0.5930 0.080 Uiso 1 1 calc R . .
H17B H 0.9948 0.4210 0.5607 0.080 Uiso 1 1 calc R . .
H17C H 0.9272 0.4385 0.5874 0.080 Uiso 1 1 calc R . .
C175 C 0.8467(3) 0.48641(18) 0.52114(9) 0.0432(9) Uani 1 1 d . . .
H175 H 0.8386 0.4450 0.5256 0.080 Uiso 1 1 calc R . .
C176 C 0.7368(3) 0.48317(19) 0.48045(9) 0.0463(9) Uani 1 1 d . . .
H176 H 0.6900 0.5115 0.4759 0.080 Uiso 1 1 calc R . .
C177 C 0.7001(3) 0.4266(2) 0.49745(10) 0.0637(13) Uani 1 1 d . . .
H17D H 0.6758 0.4384 0.5181 0.080 Uiso 1 1 calc R . .
H17E H 0.7444 0.3971 0.5011 0.080 Uiso 1 1 calc R . .
H17F H 0.6569 0.4087 0.4838 0.080 Uiso 1 1 calc R . .
C178 C 0.7746(3) 0.4626(2) 0.44744(11) 0.0560(11) Uani 1 1 d . . .
C179 C 0.8537(4) 0.4372(2) 0.44501(12) 0.0639(13) Uani 1 1 d . . .
H179 H 0.8875 0.4344 0.4637 0.080 Uiso 1 1 calc R . .
C180 C 0.8847(5) 0.4154(3) 0.41524(14) 0.0844(18) Uani 1 1 d . . .
H180 H 0.9381 0.3974 0.4141 0.080 Uiso 1 1 calc R . .
C181 C 0.8349(5) 0.4209(3) 0.38736(13) 0.087(2) Uani 1 1 d . . .
H181 H 0.8549 0.4069 0.3672 0.080 Uiso 1 1 calc R . .
C182 C 0.7556(5) 0.4474(3) 0.38960(13) 0.087(2) Uani 1 1 d . . .
H182 H 0.7224 0.4515 0.3708 0.080 Uiso 1 1 calc R . .
C183 C 0.7248(4) 0.4681(3) 0.41955(11) 0.0730(15) Uani 1 1 d . . .
H183 H 0.6711 0.4855 0.4209 0.080 Uiso 1 1 calc R . .
Cl1 Cl 0.53145(6) 0.69031(4) 0.77428(2) 0.0445(2) Uani 1 1 d . . .
O11 O 0.5835(2) 0.74387(13) 0.77125(8) 0.0579(8) Uani 1 1 d . . .
O12 O 0.5302(2) 0.67052(15) 0.80781(7) 0.0608(8) Uani 1 1 d . . .
O13 O 0.44660(18) 0.70345(13) 0.76323(7) 0.0512(7) Uani 1 1 d . . .
O14 O 0.56783(18) 0.64250(13) 0.75443(7) 0.0504(7) Uani 1 1 d . . .
Cl2 Cl 0.08893(6) 0.52242(4) 0.66311(3) 0.0469(2) Uani 1 1 d . . .
O21 O 0.1080(2) 0.57990(14) 0.64832(10) 0.0712(10) Uani 1 1 d . . .
O22 O 0.1152(2) 0.52318(19) 0.69670(10) 0.0822(11) Uani 1 1 d . . .
O23 O -0.00021(16) 0.51054(13) 0.66194(7) 0.0493(6) Uani 1 1 d . . .
O24 O 0.1326(2) 0.47340(15) 0.64642(11) 0.0754(11) Uani 1 1 d . . .
Cl3 Cl 0.63993(6) 0.81411(4) 0.60506(2) 0.0448(2) Uani 1 1 d . . .
O31 O 0.6043(4) 0.7952(2) 0.57534(13) 0.131(2) Uani 1 1 d . . .
O32 O 0.6900(2) 0.76431(16) 0.61731(10) 0.0738(10) Uani 1 1 d . . .
O33 O 0.6874(3) 0.8660(2) 0.5993(2) 0.148(3) Uani 1 1 d . . .
O34 O 0.5723(4) 0.8276(2) 0.62635(13) 0.124(2) Uani 1 1 d . . .
Cl4A Cl 0.47587(16) 0.52049(12) 0.51315(6) 0.0504(3) Uiso 0.615(5) 1 d PD A 1
O41A O 0.5240(4) 0.5611(3) 0.49308(15) 0.0729(13) Uiso 0.615(5) 1 d PD A 1
O42A O 0.5215(4) 0.5109(3) 0.54344(11) 0.0577(10) Uiso 0.615(5) 1 d PD A 1
O43A O 0.3938(4) 0.5440(3) 0.51961(19) 0.0951(18) Uiso 0.615(5) 1 d PD A 1
O44A O 0.4716(5) 0.4612(3) 0.49763(16) 0.0865(16) Uiso 0.615(5) 1 d PD A 1
Cl4B Cl 0.4734(2) 0.51723(18) 0.50651(10) 0.0504(3) Uiso 0.385(5) 1 d PD A 2
O41B O 0.5059(6) 0.5784(4) 0.4973(2) 0.0729(13) Uiso 0.385(5) 1 d PD A 2
O42B O 0.4855(6) 0.5158(4) 0.54172(15) 0.0577(10) Uiso 0.385(5) 1 d PD A 2
O43B O 0.3854(5) 0.5180(5) 0.4990(3) 0.0951(18) Uiso 0.385(5) 1 d PD A 2
O44B O 0.5181(7) 0.4712(4) 0.4897(2) 0.0865(16) Uiso 0.385(5) 1 d PD A 2
Cl5A Cl 0.18446(15) 0.88110(12) 0.68160(6) 0.0527(4) Uiso 0.556(5) 1 d PD B 3
O51A O 0.1688(6) 0.8921(5) 0.64794(16) 0.113(2) Uiso 0.556(5) 1 d PD B 3
O52A O 0.2614(4) 0.8467(4) 0.6839(2) 0.0857(17) Uiso 0.556(5) 1 d PD B 3
O53A O 0.1188(5) 0.8469(4) 0.6964(2) 0.108(2) Uiso 0.556(5) 1 d PD B 3
O54A O 0.1980(6) 0.9345(4) 0.7011(2) 0.101(2) Uiso 0.556(5) 1 d PD B 3
Cl5B Cl 0.19338(19) 0.89370(16) 0.67481(8) 0.0527(4) Uiso 0.444(5) 1 d PD B 4
O51B O 0.1915(7) 0.9395(5) 0.6506(2) 0.113(2) Uiso 0.444(5) 1 d PD B 4
O52B O 0.2768(5) 0.8726(5) 0.6814(2) 0.0857(17) Uiso 0.444(5) 1 d PD B 4
O53B O 0.1304(6) 0.8483(4) 0.6707(3) 0.108(2) Uiso 0.444(5) 1 d PD B 4
O54B O 0.1735(7) 0.9238(5) 0.7065(2) 0.101(2) Uiso 0.444(5) 1 d PD B 4
Cl6A Cl 0.8190(2) 0.30626(15) 0.56829(8) 0.0621(4) Uiso 0.425(3) 1 d PD C 5
O61A O 0.8543(8) 0.2474(4) 0.5734(3) 0.118(2) Uiso 0.425(3) 1 d PD C 5
O62A O 0.7278(5) 0.2993(5) 0.5663(3) 0.107(2) Uiso 0.425(3) 1 d PD C 5
O63A O 0.8474(7) 0.3325(5) 0.5384(2) 0.118(2) Uiso 0.425(3) 1 d PD C 5
O64A O 0.8398(7) 0.3445(4) 0.5952(2) 0.1012(19) Uiso 0.425(3) 1 d PD C 5
Cl6B Cl 0.79283(17) 0.29300(12) 0.56379(6) 0.0621(4) Uiso 0.575(3) 1 d PD C 6
O61B O 0.8773(4) 0.2781(5) 0.5748(2) 0.118(2) Uiso 0.575(3) 1 d PD C 6
O62B O 0.7360(5) 0.2584(4) 0.5832(2) 0.107(2) Uiso 0.575(3) 1 d PD C 6
O63B O 0.7857(6) 0.2737(4) 0.53043(17) 0.118(2) Uiso 0.575(3) 1 d PD C 6
O64B O 0.7689(5) 0.3556(3) 0.5668(2) 0.1012(19) Uiso 0.575(3) 1 d PD C 6
N91 N 0.1636(10) 0.3337(3) 0.77892(15) 0.204(6) Uani 1 1 d . . .
N92 N 0.0896(6) 0.2421(3) 0.91779(14) 0.124(3) Uani 1 1 d . . .
C191 C 0.1470(6) 0.3274(3) 0.80538(16) 0.106(3) Uani 1 1 d . . .
C192 C 0.1255(4) 0.3230(4) 0.83954(15) 0.098(2) Uani 1 1 d . . .
H19A H 0.1088 0.3624 0.8485 0.080 Uiso 1 1 calc R . .
H19B H 0.1719 0.3063 0.8524 0.080 Uiso 1 1 calc R . .
C193 C 0.0492(4) 0.2776(3) 0.83760(15) 0.0889(18) Uani 1 1 d . . .
H19C H 0.0110 0.2915 0.8205 0.080 Uiso 1 1 calc R . .
H19D H 0.0704 0.2376 0.8312 0.080 Uiso 1 1 calc R . .
C194 C 0.0027(4) 0.2714(4) 0.86715(16) 0.097(2) Uani 1 1 d . . .
H194 H -0.0181 0.3126 0.8724 0.080 Uiso 1 1 calc R . .
C195 C -0.0751(4) 0.2310(3) 0.86578(16) 0.0846(17) Uani 1 1 d . . .
H19E H -0.0591 0.1891 0.8698 0.080 Uiso 1 1 calc R . .
H19F H -0.1007 0.2342 0.8445 0.080 Uiso 1 1 calc R . .
H19G H -0.1149 0.2440 0.8822 0.080 Uiso 1 1 calc R . .
C196 C 0.0491(5) 0.2519(4) 0.89514(14) 0.098(2) Uani 1 1 d . . .

loop_
_atom_site_aniso_label
_atom_site_aniso_U_11
_atom_site_aniso_U_22
_atom_site_aniso_U_33
_atom_site_aniso_U_23
_atom_site_aniso_U_13
_atom_site_aniso_U_12
Fe1 0.0305(2) 0.0256(2) 0.0375(2) 0.00077(19) 0.0001(2) 0.0013(2)
N1 0.0338(15) 0.0277(14) 0.0429(15) -0.0012(12) 0.0019(12) 0.0018(12)
N2 0.0415(16) 0.0283(14) 0.0438(15) 0.0042(12) -0.0087(13) -0.0011(13)
N3 0.0345(15) 0.0291(14) 0.0412(16) -0.0015(12) -0.0023(12) 0.0014(12)
N11 0.0380(16) 0.0231(13) 0.0470(16) 0.0002(12) 0.0013(13) -0.0017(12)
N12 0.057(2) 0.0327(16) 0.0494(17) -0.0028(14) 0.0155(16) 0.0013(16)
N13 0.0356(15) 0.0257(14) 0.0380(15) 0.0017(11) 0.0029(12) -0.0033(12)
N21 0.0320(15) 0.0313(14) 0.0348(14) -0.0012(11) -0.0015(12) 0.0045(12)
N22 0.0372(15) 0.0278(14) 0.0380(15) 0.0019(12) 0.0009(13) -0.0054(12)
N23 0.0312(15) 0.0332(15) 0.0317(14) 0.0024(12) -0.0028(11) -0.0011(12)
C1 0.0375(19) 0.0266(17) 0.0432(18) 0.0013(14) 0.0005(15) 0.0014(15)
C2 0.0342(18) 0.0329(18) 0.0454(19) 0.0014(15) 0.0006(15) -0.0046(16)
C3 0.039(2) 0.0356(19) 0.049(2) -0.0019(16) -0.0084(16) 0.0042(16)
C4 0.059(3) 0.035(2) 0.051(2) 0.0123(16) -0.0104(19) -0.0023(18)
C5 0.0396(19) 0.0304(18) 0.0431(19) 0.0015(15) -0.0025(16) -0.0032(16)
C6 0.0367(18) 0.0358(18) 0.053(2) 0.0020(17) -0.0073(17) -0.0080(16)
C7 0.043(2) 0.053(2) 0.061(3) -0.006(2) 0.0009(19) -0.017(2)
C8 0.056(2) 0.038(2) 0.0423(19) 0.0075(16) -0.0090(18) -0.0167(19)
C9 0.063(3) 0.035(2) 0.052(2) -0.0008(17) 0.008(2) -0.0076(19)
C10 0.086(4) 0.048(3) 0.064(3) -0.008(2) 0.012(3) -0.009(2)
C11 0.138(6) 0.096(5) 0.065(3) -0.043(3) 0.004(4) -0.017(5)
C12 0.134(6) 0.117(6) 0.065(4) -0.035(4) -0.029(4) 0.000(5)
C13 0.081(3) 0.067(3) 0.058(3) -0.002(2) -0.019(3) -0.001(3)
C21 0.042(2) 0.0226(16) 0.052(2) 0.0009(14) 0.0125(17) 0.0026(15)
C22 0.039(2) 0.0326(19) 0.058(2) 0.0008(17) 0.0044(17) 0.0057(16)
C23 0.052(2) 0.0338(19) 0.062(3) -0.0032(18) 0.015(2) 0.0069(18)
C24 0.081(3) 0.043(2) 0.054(2) -0.0087(19) 0.017(2) 0.008(2)
C25 0.044(2) 0.0278(17) 0.0340(17) -0.0007(14) 0.0031(15) -0.0061(15)
C26 0.0350(19) 0.0313(17) 0.0370(17) -0.0010(14) -0.0003(15) 0.0002(15)
C27 0.042(2) 0.041(2) 0.050(2) 0.0014(17) -0.0090(17) -0.0041(17)
C28 0.0338(18) 0.0325(17) 0.0361(17) 0.0000(14) -0.0045(14) 0.0024(15)
C29 0.0369(19) 0.041(2) 0.0395(18) 0.0002(15) -0.0050(15) 0.0039(16)
C30 0.045(2) 0.041(2) 0.052(2) -0.0021(17) -0.0119(18) 0.0116(18)
C31 0.049(2) 0.0339(19) 0.054(2) 0.0055(17) -0.0166(18) -0.0027(17)
C32 0.038(2) 0.0318(19) 0.062(2) 0.0071(17) -0.0038(17) -0.0047(16)
C33 0.0345(18) 0.0343(18) 0.0402(18) 0.0060(14) -0.0017(15) 0.0027(15)
C41 0.0342(17) 0.0312(16) 0.0348(16) 0.0013(14) -0.0047(14) -0.0010(15)
C42 0.0379(19) 0.0355(19) 0.0370(18) -0.0004(15) 0.0013(15) 0.0025(15)
C43 0.0321(18) 0.0383(19) 0.0418(19) 0.0024(15) 0.0017(15) -0.0065(15)
C44 0.055(2) 0.0316(18) 0.0424(19) -0.0024(15) 0.0025(17) -0.0096(17)
C45 0.0299(17) 0.0297(17) 0.0370(17) -0.0009(14) -0.0060(13) -0.0013(14)
C46 0.0330(18) 0.0309(17) 0.0389(17) -0.0026(14) 0.0018(14) -0.0019(14)
C47 0.0365(19) 0.047(2) 0.0409(19) 0.0037(16) 0.0031(15) 0.0106(17)
C48 0.043(2) 0.0338(18) 0.0429(18) -0.0022(15) 0.0050(16) 0.0026(17)
C49 0.044(2) 0.044(2) 0.0424(19) -0.0002(16) -0.0009(17) 0.0043(17)
C50 0.060(3) 0.077(3) 0.042(2) -0.004(2) -0.0048(19) 0.024(3)
C51 0.081(3) 0.073(3) 0.047(2) 0.017(2) 0.012(2) 0.021(3)
C52 0.108(4) 0.047(2) 0.056(3) 0.014(2) 0.031(3) 0.005(3)
C53 0.077(3) 0.046(2) 0.051(2) 0.0029(19) 0.020(2) -0.009(2)
Fe2 0.0349(3) 0.0283(2) 0.0394(3) -0.00308(19) -0.0010(2) 0.0014(2)
N31 0.0440(18) 0.0461(18) 0.0459(17) -0.0076(14) 0.0003(15) 0.0089(15)
N32 0.054(2) 0.102(3) 0.054(2) -0.037(2) -0.0111(18) 0.024(2)
N33 0.0417(17) 0.0318(15) 0.0400(16) -0.0050(12) -0.0018(13) 0.0025(13)
N41 0.0388(16) 0.0297(14) 0.0413(16) -0.0025(13) 0.0007(13) 0.0014(13)
N42 0.0360(16) 0.0375(16) 0.0441(16) -0.0036(13) -0.0023(13) 0.0039(14)
N43 0.0427(18) 0.0321(15) 0.0457(16) -0.0068(13) 0.0009(14) -0.0031(14)
N51 0.0316(15) 0.0347(15) 0.0420(15) 0.0010(12) 0.0004(13) 0.0017(13)
N52 0.0464(18) 0.0268(14) 0.0476(17) 0.0011(12) -0.0076(14) 0.0004(13)
N53 0.0330(15) 0.0280(14) 0.0428(15) 0.0031(12) -0.0030(12) -0.0028(12)
C61 0.049(2) 0.054(2) 0.043(2) -0.0130(18) -0.0073(18) 0.0080(19)
C62 0.056(3) 0.072(3) 0.056(2) -0.011(2) 0.010(2) 0.020(2)
C63 0.066(3) 0.126(5) 0.047(2) -0.031(3) -0.003(2) 0.030(3)
C64 0.087(4) 0.140(6) 0.064(3) -0.060(4) -0.030(3) 0.036(4)
C65 0.039(2) 0.040(2) 0.053(2) -0.0121(17) -0.0006(17) 0.0055(17)
C66 0.0357(19) 0.040(2) 0.050(2) -0.0060(16) 0.0053(16) -0.0011(16)
C67 0.043(2) 0.061(3) 0.074(3) -0.012(2) 0.006(2) -0.009(2)
C68 0.0312(18) 0.040(2) 0.049(2) -0.0001(16) -0.0033(16) 0.0008(16)
C69 0.0335(18) 0.043(2) 0.058(2) 0.0013(18) -0.0032(17) 0.0058(16)
C70 0.043(2) 0.040(2) 0.091(3) 0.009(2) -0.002(2) 0.0123(18)
C71 0.052(3) 0.043(2) 0.109(4) -0.014(3) 0.004(3) 0.011(2)
C72 0.048(2) 0.062(3) 0.060(3) -0.017(2) 0.002(2) 0.014(2)
C73 0.044(2) 0.053(2) 0.048(2) -0.0101(18) 0.0002(17) 0.0104(19)
C81 0.0337(18) 0.0291(17) 0.0405(17) -0.0030(14) -0.0013(14) 0.0021(15)
C82 0.038(2) 0.0356(19) 0.049(2) 0.0021(16) -0.0015(16) -0.0039(16)
C83 0.039(2) 0.039(2) 0.048(2) -0.0035(16) 0.0008(16) -0.0048(17)
C84 0.045(2) 0.041(2) 0.059(2) -0.0012(18) -0.0093(18) 0.0071(18)
C85 0.043(2) 0.0307(18) 0.045(2) -0.0017(15) -0.0001(16) 0.0027(16)
C86 0.040(2) 0.0310(19) 0.075(3) -0.0012(18) 0.0004(19) -0.0042(16)
C87 0.055(3) 0.037(2) 0.106(4) 0.013(2) 0.008(3) -0.005(2)
C88 0.045(2) 0.034(2) 0.087(3) -0.018(2) -0.003(2) -0.0076(19)
C89 0.052(3) 0.069(3) 0.113(4) -0.053(3) -0.005(3) 0.005(2)
C90 0.075(4) 0.117(5) 0.118(5) -0.076(5) -0.009(4) 0.017(4)
C91 0.083(4) 0.110(5) 0.146(6) -0.087(5) -0.047(4) 0.013(4)
C92 0.051(3) 0.072(4) 0.167(7) -0.055(4) -0.023(4) -0.006(3)
C93 0.050(3) 0.050(3) 0.106(4) -0.027(3) -0.006(3) -0.010(2)
C101 0.0360(18) 0.0324(17) 0.0386(18) -0.0014(14) -0.0013(15) 0.0005(15)
C102 0.045(2) 0.040(2) 0.0418(19) 0.0030(15) 0.0038(16) -0.0025(17)
C103 0.048(2) 0.0370(19) 0.049(2) 0.0081(16) 0.0001(18) -0.0078(18)
C104 0.068(3) 0.0319(19) 0.055(2) -0.0071(17) -0.008(2) -0.001(2)
C105 0.041(2) 0.0325(18) 0.0404(18) -0.0027(14) -0.0045(15) 0.0031(15)
C106 0.044(2) 0.0326(18) 0.0395(18) 0.0037(14) -0.0037(16) 0.0020(16)
C107 0.051(2) 0.048(2) 0.0383(19) 0.0051(17) 0.0039(16) -0.0002(18)
C108 0.049(2) 0.039(2) 0.0341(17) 0.0023(15) -0.0027(16) 0.0040(17)
C109 0.051(2) 0.045(2) 0.047(2) 0.0021(17) -0.0136(18) 0.0016(19)
C110 0.052(2) 0.061(3) 0.056(2) -0.006(2) -0.015(2) 0.004(2)
C111 0.065(3) 0.073(3) 0.053(3) -0.015(2) -0.021(2) 0.027(3)
C112 0.089(4) 0.062(3) 0.053(2) 0.011(2) -0.010(3) 0.031(3)
C113 0.065(3) 0.044(2) 0.053(2) 0.0121(19) -0.001(2) 0.009(2)
Fe3 0.0343(2) 0.0319(2) 0.0300(2) 0.00063(19) -0.00047(19) -0.0014(2)
N61 0.0443(18) 0.0353(15) 0.0380(16) -0.0045(13) 0.0030(13) -0.0059(14)
N62 0.057(2) 0.062(2) 0.0399(17) -0.0092(16) 0.0101(16) -0.0116(18)
N63 0.0377(17) 0.0420(17) 0.0431(17) 0.0068(13) 0.0000(14) -0.0072(14)
N71 0.0315(14) 0.0410(16) 0.0339(14) 0.0024(13) 0.0014(12) 0.0018(13)
N72 0.0443(18) 0.0317(15) 0.0510(18) 0.0014(13) 0.0014(15) 0.0020(14)
N73 0.0344(16) 0.0351(16) 0.0322(14) 0.0073(12) -0.0011(12) -0.0005(13)
N81 0.0363(16) 0.0392(16) 0.0347(15) 0.0015(12) 0.0021(12) 0.0023(13)
N82 0.0479(19) 0.059(2) 0.0423(16) 0.0089(15) -0.0020(14) 0.0099(17)
N83 0.0485(17) 0.0382(16) 0.0314(14) 0.0007(13) 0.0010(13) -0.0029(14)
C131 0.056(2) 0.044(2) 0.0293(17) -0.0066(15) 0.0055(16) -0.0179(18)
C132 0.053(2) 0.042(2) 0.053(2) -0.0089(17) 0.0066(19) -0.0004(19)
C133 0.056(3) 0.061(3) 0.059(2) -0.013(2) 0.019(2) -0.004(2)
C134 0.083(4) 0.102(4) 0.037(2) -0.018(2) 0.015(2) -0.026(3)
C135 0.050(2) 0.060(2) 0.0347(19) 0.0039(18) -0.0028(17) -0.019(2)
C136 0.034(2) 0.066(3) 0.045(2) 0.0224(19) -0.0034(16) -0.0035(19)
C137 0.046(2) 0.084(3) 0.071(3) 0.033(3) -0.015(2) -0.018(2)
C138 0.0311(19) 0.057(2) 0.048(2) 0.0228(18) -0.0034(16) 0.0012(18)
C139 0.039(2) 0.061(3) 0.046(2) 0.0157(19) 0.0055(17) 0.0015(19)
C140 0.049(2) 0.057(3) 0.061(3) 0.021(2) 0.008(2) 0.004(2)
C141 0.051(3) 0.058(3) 0.082(3) 0.025(2) 0.015(2) 0.020(2)
C142 0.056(3) 0.073(3) 0.081(3) 0.037(3) 0.021(2) 0.028(3)
C143 0.040(2) 0.083(3) 0.072(3) 0.046(3) 0.014(2) 0.012(2)
C151 0.0376(19) 0.0322(18) 0.0397(18) 0.0040(14) -0.0010(15) -0.0026(15)
C152 0.0327(18) 0.041(2) 0.0423(19) 0.0089(16) 0.0024(15) -0.0004(16)
C153 0.041(2) 0.0361(19) 0.057(2) 0.0057(17) 0.0022(18) -0.0050(17)
C154 0.063(3) 0.033(2) 0.081(3) -0.003(2) 0.013(2) -0.001(2)
C155 0.0354(19) 0.038(2) 0.0379(18) 0.0006(15) 0.0027(15) 0.0046(16)
C156 0.0378(18) 0.0363(18) 0.0372(17) 0.0016(15) 0.0015(15) -0.0013(16)
C157 0.037(2) 0.050(2) 0.0408(19) 0.0019(17) 0.0008(16) 0.0029(17)
C158 0.0352(18) 0.0384(19) 0.0325(17) 0.0058(14) 0.0054(14) 0.0050(15)
C159 0.045(2) 0.041(2) 0.0421(19) 0.0038(16) 0.0108(16) -0.0024(18)
C160 0.049(2) 0.040(2) 0.056(2) 0.0108(18) 0.0045(19) 0.0026(19)
C161 0.043(2) 0.059(3) 0.049(2) 0.0163(19) 0.0027(17) 0.0104(19)
C162 0.047(2) 0.052(2) 0.0413(19) 0.0096(17) -0.0003(17) -0.0021(19)
C163 0.043(2) 0.042(2) 0.0377(18) 0.0026(16) 0.0049(16) -0.0039(17)
C171 0.041(2) 0.0366(19) 0.0381(18) 0.0041(15) 0.0001(15) 0.0046(16)
C172 0.0344(19) 0.061(2) 0.0417(19) -0.0004(18) -0.0006(16) -0.0043(18)
C173 0.043(2) 0.072(3) 0.044(2) 0.007(2) -0.0121(18) -0.002(2)
C174 0.068(3) 0.063(3) 0.062(3) 0.021(2) 0.000(2) 0.017(2)
C175 0.055(2) 0.0365(19) 0.0381(18) -0.0030(16) 0.0054(17) 0.0021(18)
C176 0.056(2) 0.043(2) 0.0406(19) -0.0021(17) -0.0040(17) -0.011(2)
C177 0.083(3) 0.062(3) 0.046(2) -0.002(2) -0.003(2) -0.042(3)
C178 0.076(3) 0.044(2) 0.049(2) -0.0083(18) 0.001(2) -0.024(2)
C179 0.090(4) 0.049(2) 0.054(2) -0.016(2) 0.002(2) -0.008(3)
C180 0.120(5) 0.059(3) 0.075(4) -0.024(3) 0.020(3) -0.009(3)
C181 0.119(5) 0.089(4) 0.053(3) -0.034(3) 0.018(3) -0.051(4)
C182 0.107(5) 0.108(5) 0.046(3) -0.018(3) 0.002(3) -0.040(4)
C183 0.079(3) 0.095(4) 0.045(2) -0.012(2) -0.006(2) -0.039(3)
Cl1 0.0459(5) 0.0414(5) 0.0463(5) -0.0014(4) -0.0104(4) -0.0047(4)
O11 0.0643(19) 0.0400(15) 0.0694(19) -0.0009(14) -0.0151(16) -0.0191(14)
O12 0.064(2) 0.070(2) 0.0483(16) 0.0065(14) -0.0089(14) -0.0096(16)
O13 0.0449(15) 0.0499(16) 0.0589(17) -0.0059(13) -0.0095(13) 0.0068(13)
O14 0.0467(16) 0.0391(14) 0.0653(17) -0.0070(13) -0.0028(13) 0.0011(12)
Cl2 0.0369(5) 0.0379(5) 0.0658(6) -0.0021(4) -0.0022(4) -0.0045(4)
O21 0.071(2) 0.0374(16) 0.105(3) 0.0069(17) 0.0187(19) -0.0128(15)
O22 0.075(2) 0.083(3) 0.088(3) 0.001(2) -0.042(2) -0.013(2)
O23 0.0331(13) 0.0516(16) 0.0633(16) 0.0026(13) -0.0016(12) 0.0019(13)
O24 0.0504(18) 0.0476(18) 0.128(3) -0.0182(19) 0.0264(19) -0.0014(15)
Cl3 0.0430(5) 0.0371(5) 0.0542(5) -0.0036(4) 0.0036(4) -0.0069(4)
O31 0.217(6) 0.070(3) 0.107(3) -0.018(2) -0.089(4) 0.023(3)
O32 0.065(2) 0.0507(19) 0.106(3) -0.0021(18) -0.020(2) 0.0091(16)
O33 0.065(3) 0.052(2) 0.327(9) 0.026(4) 0.001(4) -0.027(2)
O34 0.145(4) 0.108(4) 0.119(4) 0.048(3) 0.073(3) 0.068(3)
N91 0.480(19) 0.071(4) 0.062(3) -0.005(3) 0.037(7) 0.034(7)
N92 0.218(8) 0.087(4) 0.069(3) 0.015(3) -0.035(4) -0.011(5)
C191 0.183(8) 0.061(3) 0.073(4) 0.000(3) 0.019(4) 0.017(4)
C192 0.078(4) 0.136(6) 0.081(4) 0.044(4) -0.007(3) -0.040(4)
C193 0.094(4) 0.100(5) 0.072(4) -0.003(3) -0.013(3) 0.006(4)
C194 0.081(4) 0.125(6) 0.085(4) 0.038(4) -0.013(3) -0.019(4)
C195 0.082(4) 0.084(4) 0.088(4) -0.013(3) 0.007(3) -0.013(3)
C196 0.114(5) 0.131(6) 0.050(3) 0.020(3) 0.004(3) 0.048(5)

loop_
_atom_type_symbol
_atom_type_description
_atom_type_scat_dispersion_real
_atom_type_scat_dispersion_imag
_atom_type_scat_source
C C 0.0033 0.0016 'International Tables Vol C Tables 4.2.6.8 and 6.1.1.4'
H H 0.0000 0.0000 'International Tables Vol C Tables 4.2.6.8 and 6.1.1.4'
N N 0.0061 0.0033 'International Tables Vol C Tables 4.2.6.8 and 6.1.1.4'
O O 0.0106 0.0060 'International Tables Vol C Tables 4.2.6.8 and 6.1.1.4'
Cl Cl 0.1484 0.1585 'International Tables Vol C Tables 4.2.6.8 and 6.1.1.4'
Fe Fe 0.3463 0.8444 'International Tables Vol C Tables 4.2.6.8 and 6.1.1.4'

loop_
_geom_angle_atom_site_label_1
_geom_angle_atom_site_label_2
_geom_angle_atom_site_label_3
_geom_angle
N11 Fe1 N1 90.47(12)
N11 Fe1 N21 92.56(12)
N1 Fe1 N21 92.18(12)
N11 Fe1 N3 90.59(12)
N1 Fe1 N3 80.96(12)
N21 Fe1 N3 172.48(12)
N11 Fe1 N23 173.62(12)
N1 Fe1 N23 90.66(11)
N21 Fe1 N23 81.13(11)
N3 Fe1 N23 95.79(12)
N11 Fe1 N13 80.95(12)
N1 Fe1 N13 171.20(12)
N21 Fe1 N13 90.17(11)
N3 Fe1 N13 97.07(12)
N23 Fe1 N13 98.08(11)
C1 N1 C2 106.7(3)
C1 N1 Fe1 112.7(2)
C2 N1 Fe1 140.5(2)
C1 N2 C3 107.1(3)
C1 N2 C4 126.4(3)
C3 N2 C4 126.5(3)
C5 N3 C6 119.8(3)
C5 N3 Fe1 114.8(2)
C6 N3 Fe1 125.2(2)
C21 N11 C22 106.3(3)
C21 N11 Fe1 113.7(2)
C22 N11 Fe1 139.9(3)
C21 N12 C23 106.9(3)
C21 N12 C24 126.7(4)
C23 N12 C24 126.3(3)
C25 N13 C26 118.3(3)
C25 N13 Fe1 114.5(2)
C26 N13 Fe1 127.2(2)
C41 N21 C42 106.5(3)
C41 N21 Fe1 112.6(2)
C42 N21 Fe1 140.9(2)
C41 N22 C43 106.8(3)
C41 N22 C44 127.3(3)
C43 N22 C44 126.0(3)
C45 N23 C46 119.7(3)
C45 N23 Fe1 114.8(2)
C46 N23 Fe1 125.1(2)
N1 C1 N2 110.6(3)
N1 C1 C5 117.6(3)
N2 C1 C5 131.8(3)
C3 C2 N1 108.8(3)
N2 C3 C2 106.8(3)
N3 C5 C1 113.7(3)
N3 C6 C8 112.8(3)
N3 C6 C7 113.9(3)
C8 C6 C7 108.8(3)
C13 C8 C9 119.3(4)
C13 C8 C6 118.5(4)
C9 C8 C6 121.9(4)
C8 C9 C10 119.8(5)
C11 C10 C9 120.0(6)
C10 C11 C12 120.3(5)
C11 C12 C13 120.7(6)
C8 C13 C12 119.9(6)
N11 C21 N12 110.8(3)
N11 C21 C25 117.5(3)
N12 C21 C25 131.6(4)
C23 C22 N11 109.2(4)
C22 C23 N12 106.8(3)
N13 C25 C21 113.3(3)
N13 C26 C27 114.6(3)
N13 C26 C28 110.7(3)
C27 C26 C28 109.4(3)
C33 C28 C29 118.9(3)
C33 C28 C26 121.5(3)
C29 C28 C26 119.3(3)
C30 C29 C28 120.1(4)
C31 C30 C29 120.7(4)
C30 C31 C32 119.4(4)
C31 C32 C33 120.4(4)
C28 C33 C32 120.4(4)
N21 C41 N22 110.8(3)
N21 C41 C45 117.5(3)
N22 C41 C45 131.6(3)
N21 C42 C43 108.7(3)
N22 C43 C42 107.2(3)
N23 C45 C41 113.9(3)
N23 C46 C48 111.1(3)
N23 C46 C47 114.1(3)
C48 C46 C47 108.7(3)
C53 C48 C49 117.9(4)
C53 C48 C46 120.8(4)
C49 C48 C46 121.2(3)
C50 C49 C48 120.2(4)
C51 C50 C49 121.8(5)
C52 C51 C50 119.3(4)
C51 C52 C53 120.9(5)
C48 C53 C52 119.8(5)
N41 Fe2 N31 91.48(13)
N41 Fe2 N51 90.48(12)
N31 Fe2 N51 93.31(13)
N41 Fe2 N43 80.73(13)
N31 Fe2 N43 92.95(13)
N51 Fe2 N43 169.34(13)
N41 Fe2 N53 92.16(12)
N31 Fe2 N53 173.40(13)
N51 Fe2 N53 81.16(12)
N43 Fe2 N53 93.08(12)
N41 Fe2 N33 171.38(12)
N31 Fe2 N33 80.28(13)
N51 Fe2 N33 92.49(12)
N43 Fe2 N33 97.08(13)
N53 Fe2 N33 96.29(12)
C61 N31 C62 105.8(4)
C61 N31 Fe2 113.6(3)
C62 N31 Fe2 140.4(3)
C63 N32 C61 106.2(4)
C63 N32 C64 127.7(4)
C61 N32 C64 126.0(4)
C65 N33 C66 118.4(3)
C65 N33 Fe2 114.8(3)
C66 N33 Fe2 126.6(2)
C81 N41 C82 106.2(3)
C81 N41 Fe2 113.2(2)
C82 N41 Fe2 140.6(2)
C81 N42 C83 106.9(3)
C81 N42 C84 126.2(3)
C83 N42 C84 126.8(3)
C85 N43 C86 119.1(3)
C85 N43 Fe2 115.5(3)
C86 N43 Fe2 125.4(2)
C101 N51 C102 106.3(3)
C101 N51 Fe2 111.7(2)
C102 N51 Fe2 141.9(3)
C101 N52 C103 106.5(3)
C101 N52 C104 125.4(3)
C103 N52 C104 128.1(3)
C105 N53 C106 118.1(3)
C105 N53 Fe2 114.3(2)
C106 N53 Fe2 127.1(2)
N31 C61 N32 111.3(4)
N31 C61 C65 116.9(3)
N32 C61 C65 131.8(4)
C63 C62 N31 108.0(4)
N32 C63 C62 108.6(4)
N33 C65 C61 114.3(4)
N33 C66 C68 110.2(3)
N33 C66 C67 115.2(3)
C68 C66 C67 110.1(3)
C69 C68 C73 119.8(4)
C69 C68 C66 121.1(4)
C73 C68 C66 119.1(4)
C68 C69 C70 119.0(4)
C71 C70 C69 120.2(5)
C70 C71 C72 120.8(4)
C73 C72 C71 119.4(4)
C72 C73 C68 120.8(4)
N41 C81 N42 110.7(3)
N41 C81 C85 116.9(3)
N42 C81 C85 132.4(3)
C83 C82 N41 109.3(3)
C82 C83 N42 106.8(3)
N43 C85 C81 113.5(3)
N43 C86 C87 115.0(4)
N43 C86 C88 110.0(3)
C87 C86 C88 111.1(4)
C89 C88 C93 118.1(5)
C89 C88 C86 122.9(4)
C93 C88 C86 119.0(4)
C88 C89 C90 119.7(5)
C91 C90 C89 120.1(6)
C92 C91 C90 119.4(6)
C91 C92 C93 121.9(5)
C92 C93 C88 120.7(5)
N51 C101 N52 110.8(3)
N51 C101 C105 118.8(3)
N52 C101 C105 130.4(3)
N51 C102 C103 109.3(3)
C102 C103 N52 107.1(3)
N53 C105 C101 113.9(3)
N53 C106 C108 110.3(3)
N53 C106 C107 113.9(3)
C108 C106 C107 110.4(3)
C109 C108 C113 117.7(4)
C109 C108 C106 123.5(3)
C113 C108 C106 118.7(4)
C110 C109 C108 121.6(4)
C111 C110 C109 119.6(5)
C112 C111 C110 120.1(4)
C111 C112 C113 120.7(4)
C112 C113 C108 120.3(5)
N61 Fe3 N81 93.57(13)
N61 Fe3 N71 91.16(12)
N81 Fe3 N71 92.94(12)
N61 Fe3 N73 171.63(12)
N81 Fe3 N73 90.49(12)
N71 Fe3 N73 81.32(12)
N61 Fe3 N63 81.03(13)
N81 Fe3 N63 173.64(13)
N71 Fe3 N63 90.54(12)
N73 Fe3 N63 95.30(12)
N61 Fe3 N83 91.25(12)
N81 Fe3 N83 80.71(13)
N71 Fe3 N83 173.34(12)
N73 Fe3 N83 96.62(12)
N63 Fe3 N83 95.97(12)
C131 N61 C132 106.2(3)
C131 N61 Fe3 112.7(3)
C132 N61 Fe3 141.1(3)
C133 N62 C131 106.3(3)
C133 N62 C134 127.5(4)
C131 N62 C134 126.2(4)
C135 N63 C136 119.7(3)
C135 N63 Fe3 114.9(3)
C136 N63 Fe3 125.2(2)
C151 N71 C152 106.3(3)
C151 N71 Fe3 112.6(2)
C152 N71 Fe3 140.9(3)
C151 N72 C153 106.8(3)
C151 N72 C154 126.4(3)
C153 N72 C154 126.5(3)
C155 N73 C156 119.1(3)
C155 N73 Fe3 115.1(2)
C156 N73 Fe3 125.7(2)
C171 N81 C172 105.9(3)
C171 N81 Fe3 113.5(2)
C172 N81 Fe3 140.5(3)
C171 N82 C173 106.9(3)
C171 N82 C174 126.5(4)
C173 N82 C174 126.6(4)
C175 N83 C176 119.2(3)
C175 N83 Fe3 114.9(3)
C176 N83 Fe3 125.7(2)
N61 C131 N62 111.1(4)
N61 C131 C135 117.8(3)
N62 C131 C135 131.1(4)
C133 C132 N61 108.7(4)
N62 C133 C132 107.8(4)
N63 C135 C131 113.5(3)
N63 C136 C138 109.3(3)
N63 C136 C137 114.4(4)
C138 C136 C137 110.7(3)
C143 C138 C139 116.8(4)
C143 C138 C136 120.8(4)
C139 C138 C136 122.5(4)
C140 C139 C138 121.1(4)
C139 C140 C141 121.1(4)
C140 C141 C142 118.7(5)
C143 C142 C141 119.4(5)
C142 C143 C138 123.0(4)
N71 C151 N72 110.7(3)
N71 C151 C155 117.4(3)
N72 C151 C155 131.8(3)
N71 C152 C153 108.8(3)
N72 C153 C152 107.3(3)
N73 C155 C151 113.5(3)
N73 C156 C157 115.3(3)
N73 C156 C158 109.8(3)
C157 C156 C158 109.1(3)
C163 C158 C159 119.2(3)
C163 C158 C156 121.0(3)
C159 C158 C156 119.7(3)
C160 C159 C158 120.1(4)
C161 C160 C159 120.6(4)
C162 C161 C160 120.1(4)
C161 C162 C163 119.6(4)
C158 C163 C162 120.3(4)
N81 C171 N82 110.8(3)
N81 C171 C175 116.8(3)
N82 C171 C175 132.4(4)
C173 C172 N81 108.7(4)
N82 C173 C172 107.6(3)
N83 C175 C171 114.1(3)
N83 C176 C177 114.3(3)
N83 C176 C178 110.4(3)
C177 C176 C178 107.9(3)
C179 C178 C183 119.5(5)
C179 C178 C176 122.3(4)
C183 C178 C176 118.2(5)
C178 C179 C180 121.4(5)
C181 C180 C179 119.2(7)
C182 C181 C180 119.7(5)
C181 C182 C183 120.6(6)
C178 C183 C182 119.7(6)
O11 Cl1 O12 109.59(19)
O11 Cl1 O14 108.27(19)
O12 Cl1 O14 108.9(2)
O11 Cl1 O13 110.06(19)
O12 Cl1 O13 110.21(19)
O14 Cl1 O13 109.77(17)
O21 Cl2 O23 110.7(2)
O21 Cl2 O22 109.5(2)
O23 Cl2 O22 108.6(2)
O21 Cl2 O24 110.6(2)
O23 Cl2 O24 108.63(19)
O22 Cl2 O24 108.8(3)
O33 Cl3 O31 108.3(4)
O33 Cl3 O34 110.2(4)
O31 Cl3 O34 107.0(4)
O33 Cl3 O32 112.5(3)
O31 Cl3 O32 107.4(3)
O34 Cl3 O32 111.2(3)
O43A Cl4A O41A 111.6(4)
O43A Cl4A O44A 111.3(4)
O41A Cl4A O44A 109.3(4)
O43A Cl4A O42A 110.4(4)
O41A Cl4A O42A 108.4(4)
O44A Cl4A O42A 105.6(4)
O44B Cl4B O43B 113.1(6)
O44B Cl4B O42B 113.8(6)
O43B Cl4B O42B 110.0(6)
O44B Cl4B O41B 110.3(6)
O43B Cl4B O41B 105.9(6)
O42B Cl4B O41B 103.1(5)
O53A Cl5A O51A 112.1(5)
O53A Cl5A O54A 107.7(5)
O51A Cl5A O54A 115.4(5)
O53A Cl5A O52A 108.6(5)
O51A Cl5A O52A 107.4(5)
O54A Cl5A O52A 105.3(5)
O51B Cl5B O53B 113.6(6)
O51B Cl5B O52B 112.5(6)
O53B Cl5B O52B 116.5(6)
O51B Cl5B O54B 107.0(6)
O53B Cl5B O54B 105.4(6)
O52B Cl5B O54B 100.1(6)
O61A Cl6A O64A 109.2(6)
O61A Cl6A O63A 111.6(7)
O64A Cl6A O63A 110.8(6)
O61A Cl6A O62A 107.7(7)
O64A Cl6A O62A 109.5(6)
O63A Cl6A O62A 107.9(6)
O62B Cl6B O64B 107.2(5)
O62B Cl6B O63B 109.1(5)
O64B Cl6B O63B 110.2(5)
O62B Cl6B O61B 106.9(5)
O64B Cl6B O61B 115.7(6)
O63B Cl6B O61B 107.7(5)
N91 C191 C192 176.8(7)
C191 C192 C193 100.1(6)
C194 C193 C192 114.7(6)
C193 C194 C196 116.4(6)
C193 C194 C195 116.4(6)
C196 C194 C195 105.9(6)
N92 C196 C194 173.2(9)

loop_
_geom_bond_atom_site_label_1
_geom_bond_atom_site_label_2
_geom_bond_distance
Fe1 N11 1.941(3)
Fe1 N1 1.955(3)
Fe1 N21 1.957(3)
Fe1 N3 1.997(3)
Fe1 N23 2.006(3)
Fe1 N13 2.011(3)
N1 C1 1.321(5)
N1 C2 1.371(5)
N2 C1 1.360(5)
N2 C3 1.365(5)
N2 C4 1.473(5)
N3 C5 1.286(5)
N3 C6 1.479(5)
N11 C21 1.323(5)
N11 C22 1.376(5)
N12 C21 1.357(5)
N12 C23 1.372(6)
N12 C24 1.471(5)
N13 C25 1.303(5)
N13 C26 1.497(5)
N21 C41 1.335(4)
N21 C42 1.362(5)
N22 C41 1.358(4)
N22 C43 1.362(5)
N22 C44 1.457(5)
N23 C45 1.287(4)
N23 C46 1.480(4)
C1 C5 1.436(5)
C2 C3 1.367(5)
C6 C8 1.519(6)
C6 C7 1.534(6)
C8 C13 1.379(6)
C8 C9 1.383(6)
C9 C10 1.398(6)
C10 C11 1.354(9)
C11 C12 1.364(10)
C12 C13 1.379(8)
C21 C25 1.440(5)
C22 C23 1.357(6)
C26 C27 1.519(5)
C26 C28 1.519(5)
C28 C33 1.387(5)
C28 C29 1.394(5)
C29 C30 1.391(6)
C30 C31 1.375(6)
C31 C32 1.385(6)
C32 C33 1.388(5)
C41 C45 1.438(5)
C42 C43 1.377(5)
C46 C48 1.524(5)
C46 C47 1.526(5)
C48 C53 1.392(6)
C48 C49 1.393(6)
C49 C50 1.378(6)
C50 C51 1.354(7)
C51 C52 1.354(8)
C52 C53 1.405(7)
Fe2 N41 1.952(3)
Fe2 N31 1.953(3)
Fe2 N51 1.957(3)
Fe2 N43 1.991(3)
Fe2 N53 2.005(3)
Fe2 N33 2.019(3)
N31 C61 1.325(5)
N31 C62 1.373(5)
N32 C63 1.339(7)
N32 C61 1.355(5)
N32 C64 1.463(6)
N33 C65 1.276(5)
N33 C66 1.508(5)
N41 C81 1.328(5)
N41 C82 1.370(5)
N42 C81 1.355(5)
N42 C83 1.370(5)
N42 C84 1.465(5)
N43 C85 1.286(5)
N43 C86 1.481(5)
N51 C101 1.330(5)
N51 C102 1.358(5)
N52 C101 1.361(5)
N52 C103 1.365(5)
N52 C104 1.469(5)
N53 C105 1.292(5)
N53 C106 1.483(4)
C61 C65 1.436(6)
C62 C63 1.360(7)
C66 C68 1.522(5)
C66 C67 1.527(6)
C68 C69 1.376(6)
C68 C73 1.380(6)
C69 C70 1.410(6)
C70 C71 1.347(8)
C71 C72 1.383(7)
C72 C73 1.369(6)
C81 C85 1.439(5)
C82 C83 1.357(5)
C86 C87 1.520(6)
C86 C88 1.526(6)
C88 C89 1.382(7)
C88 C93 1.385(6)
C89 C90 1.407(8)
C90 C91 1.375(9)
C91 C92 1.332(10)
C92 C93 1.369(8)
C101 C105 1.412(5)
C102 C103 1.363(6)
C106 C108 1.527(5)
C106 C107 1.528(5)
C108 C109 1.386(6)
C108 C113 1.400(6)
C109 C110 1.383(6)
C110 C111 1.377(7)
C111 C112 1.364(8)
C112 C113 1.387(7)
Fe3 N61 1.952(3)
Fe3 N81 1.952(3)
Fe3 N71 1.956(3)
Fe3 N73 1.991(3)
Fe3 N63 1.994(3)
Fe3 N83 2.007(3)
N61 C131 1.322(5)
N61 C132 1.365(5)
N62 C133 1.352(6)
N62 C131 1.358(5)
N62 C134 1.474(6)
N63 C135 1.293(5)
N63 C136 1.478(5)
N71 C151 1.340(5)
N71 C152 1.359(5)
N72 C151 1.352(5)
N72 C153 1.359(5)
N72 C154 1.457(5)
N73 C155 1.303(5)
N73 C156 1.474(5)
N81 C171 1.345(5)
N81 C172 1.374(5)
N82 C171 1.353(5)
N82 C173 1.363(6)
N82 C174 1.445(6)
N83 C175 1.300(5)
N83 C176 1.479(5)
C131 C135 1.431(6)
C132 C133 1.358(6)
C136 C138 1.521(6)
C136 C137 1.523(6)
C138 C143 1.375(7)
C138 C139 1.392(5)
C139 C140 1.366(7)
C140 C141 1.371(7)
C141 C142 1.391(7)
C142 C143 1.362(8)
C151 C155 1.436(5)
C152 C153 1.373(6)
C156 C157 1.524(5)
C156 C158 1.540(5)
C158 C163 1.384(5)
C158 C159 1.392(5)
C159 C160 1.391(6)
C160 C161 1.379(6)
C161 C162 1.376(6)
C162 C163 1.411(5)
C171 C175 1.426(6)
C172 C173 1.366(6)
C176 C177 1.528(6)
C176 C178 1.538(6)
C178 C179 1.367(7)
C178 C183 1.386(7)
C179 C180 1.391(7)
C180 C181 1.385(9)
C181 C182 1.380(10)
C182 C183 1.388(8)
Cl1 O11 1.431(3)
Cl1 O12 1.433(3)
Cl1 O14 1.438(3)
Cl1 O13 1.439(3)
Cl2 O21 1.422(3)
Cl2 O23 1.429(3)
Cl2 O22 1.430(4)
Cl2 O24 1.441(3)
Cl3 O33 1.376(4)
Cl3 O31 1.397(4)
Cl3 O34 1.406(4)
Cl3 O32 1.431(4)
Cl4A O43A 1.416(6)
Cl4A O41A 1.424(5)
Cl4A O44A 1.440(5)
Cl4A O42A 1.443(5)
Cl4B O44B 1.404(6)
Cl4B O43B 1.421(7)
Cl4B O42B 1.448(6)
Cl4B O41B 1.476(6)
Cl5A O53A 1.410(6)
Cl5A O51A 1.414(6)
Cl5A O54A 1.424(6)
Cl5A O52A 1.428(6)
Cl5B O51B 1.403(7)
Cl5B O53B 1.411(7)
Cl5B O52B 1.417(6)
Cl5B O54B 1.481(7)
Cl6A O61A 1.412(7)
Cl6A O64A 1.416(7)
Cl6A O63A 1.418(7)
Cl6A O62A 1.448(7)
Cl6B O62B 1.413(6)
Cl6B O64B 1.420(6)
Cl6B O63B 1.427(6)
Cl6B O61B 1.442(7)
N91 C191 1.118(8)
N92 C196 1.143(8)
C191 C192 1.436(9)
C192 C193 1.558(9)
C193 C194 1.416(9)
C194 C196 1.419(8)
C194 C195 1.509(9)

loop_
_platon_squeeze_void_nr
_platon_squeeze_void_average_x
_platon_squeeze_void_average_y
_platon_squeeze_void_average_z
_platon_squeeze_void_volume
_platon_squeeze_void_count_electrons
_platon_squeeze_void_content
1 0.090 0.750 -0.000 750 145 ' '
2 -0.084 0.250 0.500 750 145 ' '
3 0.095 0.241 0.324 7 0 ' '
4 0.155 0.259 0.211 7 0 ' '
5 0.167 0.694 0.282 8 0 ' '
6 0.333 0.306 0.782 8 0 ' '
7 0.345 0.741 0.711 7 0 ' '
8 0.405 0.759 0.824 7 0 ' '
9 0.595 0.259 0.676 7 0 ' '
10 0.655 0.241 0.789 7 0 ' '
11 0.667 0.806 0.718 8 0 ' '
12 0.833 0.194 0.218 8 0 ' '
13 0.845 0.759 0.289 7 0 ' '
14 0.905 0.741 0.176 7 0 ' '
